data_7033934
loop_
_publ_author_name
'Miyamoto, Yasuhiro'
'Takamizawa, Satoshi'

_publ_section_title
;
 Deformation twinning of ferrocene crystals assisted by the rotational
 mobility of cyclopentadienyl rings.
;
_journal_issue 12
_journal_name_full 'Dalton transactions (Cambridge, England : 2003)'
_journal_page_first 5688
_journal_page_last 5691
_journal_paper_doi 10.1039/c4dt03922j
_journal_volume 44
_journal_year 2015
_chemical_formula_sum 'C10 H10 Ni'
_chemical_formula_weight 188.89
_chemical_name_systematic
; 
 ? 
;
_space_group_IT_number 14
_symmetry_cell_setting monoclinic
_symmetry_space_group_name_Hall '-P 2yn'
_symmetry_space_group_name_H-M 'P 1 21/n 1'
_atom_sites_solution_hydrogens geom
_atom_sites_solution_primary direct
_atom_sites_solution_secondary difmap
_audit_creation_method SHELXL-97
_audit_update_record
;
2015-01-31 deposited with the CCDC.
2015-02-09 downloaded from the CCDC.
;
_cell_angle_alpha 90.00
_cell_angle_beta 91.835(16)
_cell_angle_gamma 90.00
_cell_formula_units_Z 2
_cell_length_a 5.913(5)
_cell_length_b 7.866(7)
_cell_length_c 9.157(7)
_cell_measurement_temperature 298(2)
_cell_measurement_theta_max 51.217
_cell_measurement_theta_min 6.830
_cell_volume 425.7(6)
_computing_cell_refinement 'Bruker SMART'
_computing_data_collection 'Bruker SMART'
_computing_data_reduction 'Bruker SAINT'
_computing_molecular_graphics 'Bruker SHELXTL'
_computing_publication_material 'Bruker SHELXTL'
_computing_structure_refinement 'SHELXL-97 (Sheldrick, 1997)'
_computing_structure_solution 'SHELXS-97 (Sheldrick, 1990)'
_diffrn_ambient_temperature 298(2)
_diffrn_detector_area_resol_mean 8.366
_diffrn_measured_fraction_theta_full 0.979
_diffrn_measured_fraction_theta_max 0.979
_diffrn_measurement_device_type 'CCD area detector'
_diffrn_measurement_method 'phi and omega scans'
_diffrn_radiation_monochromator graphite
_diffrn_radiation_source 'fine-focus sealed tube'
_diffrn_radiation_type MoK\a
_diffrn_radiation_wavelength 0.71073
_diffrn_reflns_av_R_equivalents 0.1972
_diffrn_reflns_limit_h_max 7
_diffrn_reflns_limit_h_min -7
_diffrn_reflns_limit_k_max 10
_diffrn_reflns_limit_k_min -7
_diffrn_reflns_limit_l_max 12
_diffrn_reflns_limit_l_min -11
_diffrn_reflns_number 2719
_diffrn_reflns_theta_full 28.42
_diffrn_reflns_theta_max 28.42
_diffrn_reflns_theta_min 3.42
_exptl_absorpt_coefficient_mu 2.204
_exptl_absorpt_correction_T_max 0.6669
_exptl_absorpt_correction_T_min 0.5390
_exptl_absorpt_correction_type empirical
_exptl_absorpt_process_details
;
SADABS; sheldrick, 1996
;
_exptl_crystal_colour green
_exptl_crystal_density_diffrn 1.474
_exptl_crystal_density_method 'not measured'
_exptl_crystal_description polygonal
_exptl_crystal_F_000 196
_exptl_crystal_size_max 0.32
_exptl_crystal_size_mid 0.30
_exptl_crystal_size_min 0.20
_refine_diff_density_max 2.513
_refine_diff_density_min -0.940
_refine_diff_density_rms 0.213
_refine_ls_extinction_method none
_refine_ls_goodness_of_fit_ref 1.009
_refine_ls_hydrogen_treatment constr
_refine_ls_matrix_type full
_refine_ls_number_parameters 74
_refine_ls_number_reflns 1047
_refine_ls_number_restraints 60
_refine_ls_restrained_S_all 0.993
_refine_ls_R_factor_all 0.1494
_refine_ls_R_factor_gt 0.1168
_refine_ls_shift/su_max 0.000
_refine_ls_shift/su_mean 0.000
_refine_ls_structure_factor_coef Fsqd
_refine_ls_weighting_details 'calc w=1/[\s^2^(Fo^2^)+(0.2000P)^2^+0.0000P] where P=(Fo^2^+2Fc^2^)/3'
_refine_ls_weighting_scheme calc
_refine_ls_wR_factor_gt 0.3008
_refine_ls_wR_factor_ref 0.3235
_reflns_number_gt 625
_reflns_number_total 1047
_reflns_threshold_expression >2sigma(I)
_cod_data_source_file c4dt03922j2.cif
_cod_data_source_block nickelocene_twin_mother
_cod_depositor_comments
;
The following automatic conversions were performed:

'_symmetry_cell_setting' value 'Monoclinic' changed to 'monoclinic'
according to
/usr/data/users/saulius/crontab/automatic-downloads/rss-feeds/RSC/lib/dictionaries/cif_core.dic
dictionary named 'cif_core.dic' version 2.4.2 from 2011-04-26.

Automatic conversion script
Id: cif_fix_values 3008 2015-01-20 13:52:24Z robertas 

 Adding full bibliography for 7033930--7033937.cif.
;
_cod_original_sg_symbol_H-M P2(1)/n
_cod_database_code 7033934
_diffrn_reflns_av_uneti/neti' 0.1636

loop_
_symmetry_equiv_pos_as_xyz
'x, y, z'
'-x+1/2, y+1/2, -z+1/2'
'-x, -y, -z'
'x-1/2, -y-1/2, z-1/2'

loop_
_atom_site_label
_atom_site_type_symbol
_atom_site_fract_x
_atom_site_fract_y
_atom_site_fract_z
_atom_site_U_iso_or_equiv
_atom_site_adp_type
_atom_site_occupancy
_atom_site_symmetry_multiplicity
_atom_site_calc_flag
_atom_site_refinement_flags
_atom_site_disorder_assembly
_atom_site_disorder_group
C1 C -0.0495(14) 0.3724(12) 0.6977(9) 0.048(7) Uani 0.27(3) 1 d PGU A 1
H1 H -0.1589 0.4088 0.7614 0.058 Uiso 0.27(3) 1 calc PR A 1
C2 C 0.1761(16) 0.4335(9) 0.6931(8) 0.052(7) Uani 0.27(3) 1 d PGU A 1
H2 H 0.2404 0.5169 0.7533 0.062 Uiso 0.27(3) 1 calc PR A 1
C3 C 0.2864(10) 0.3449(11) 0.5805(10) 0.052(7) Uani 0.27(3) 1 d PGU A 1
H3 H 0.4355 0.3601 0.5540 0.062 Uiso 0.27(3) 1 calc PR A 1
C4 C 0.1288(18) 0.2290(9) 0.5156(9) 0.046(7) Uani 0.27(3) 1 d PGU A 1
H4 H 0.1567 0.1550 0.4390 0.056 Uiso 0.27(3) 1 calc PR A 1
C5 C -0.0787(13) 0.2460(11) 0.5880(12) 0.045(7) Uani 0.27(3) 1 d PGU A 1
H5 H -0.2107 0.1851 0.5672 0.054 Uiso 0.27(3) 1 calc PR A 1
C6 C 0.0468(16) 0.2325(9) 0.5355(9) 0.056(3) Uani 0.73(3) 1 d PGU A 2
H6 H -0.0025 0.1497 0.4694 0.067 Uiso 0.73(3) 1 calc PR A 2
C7 C -0.0789(10) 0.3031(12) 0.6502(11) 0.053(3) Uani 0.73(3) 1 d PGU A 2
H7 H -0.2281 0.2753 0.6691 0.064 Uiso 0.73(3) 1 calc PR A 2
C10 C 0.2621(13) 0.3124(11) 0.5409(9) 0.059(3) Uani 0.73(3) 1 d PGU A 2
H10 H 0.3800 0.2933 0.4782 0.071 Uiso 0.73(3) 1 calc PR A 2
C8 C 0.0530(18) 0.4213(12) 0.7320(8) 0.056(3) Uani 0.73(3) 1 d PGU A 2
H8 H 0.0118 0.4819 0.8142 0.067 Uiso 0.73(3) 1 calc PR A 2
C9 C 0.2627(14) 0.4270(10) 0.6606(10) 0.054(3) Uani 0.73(3) 1 d PGU A 2
H9 H 0.3839 0.4964 0.6885 0.065 Uiso 0.73(3) 1 calc PR A 2
Ni1 Ni 0.0000 0.5000 0.5000 0.0402(6) Uani 1 2 d S . .

loop_
_atom_site_aniso_label
_atom_site_aniso_U_11
_atom_site_aniso_U_22
_atom_site_aniso_U_33
_atom_site_aniso_U_23
_atom_site_aniso_U_13
_atom_site_aniso_U_12
C1 0.060(12) 0.030(10) 0.054(12) 0.015(9) -0.007(9) 0.010(9)
C2 0.063(12) 0.038(10) 0.053(12) 0.005(9) -0.010(10) 0.006(9)
C3 0.062(12) 0.040(11) 0.052(12) 0.008(9) -0.008(9) 0.005(9)
C4 0.057(12) 0.034(10) 0.048(12) 0.008(9) 0.003(9) 0.005(9)
C5 0.062(12) 0.025(10) 0.048(12) 0.010(9) -0.001(9) -0.001(8)
C6 0.066(6) 0.040(6) 0.060(5) 0.000(5) -0.016(5) 0.004(5)
C7 0.056(5) 0.060(6) 0.043(6) 0.010(5) -0.007(4) 0.011(5)
C10 0.069(6) 0.048(6) 0.060(6) -0.006(5) -0.014(5) 0.013(5)
C8 0.063(6) 0.066(6) 0.040(5) 0.004(5) -0.006(4) 0.006(5)
C9 0.055(6) 0.057(6) 0.050(6) -0.001(5) -0.004(5) 0.005(5)
Ni1 0.0499(9) 0.0321(8) 0.0385(9) 0.0077(5) -0.0030(6) 0.0007(5)

loop_
_atom_type_symbol
_atom_type_description
_atom_type_scat_dispersion_real
_atom_type_scat_dispersion_imag
_atom_type_scat_source
C C 0.0033 0.0016 'International Tables Vol C Tables 4.2.6.8 and 6.1.1.4'
H H 0.0000 0.0000 'International Tables Vol C Tables 4.2.6.8 and 6.1.1.4'
Ni Ni 0.3393 1.1124 'International Tables Vol C Tables 4.2.6.8 and 6.1.1.4'

loop_
_geom_angle_atom_site_label_1
_geom_angle_atom_site_label_2
_geom_angle_atom_site_label_3
_geom_angle
_geom_angle_site_symmetry_1
_geom_angle_site_symmetry_3
C2 C1 C5 108.0 . .
C2 C1 Ni1 69.8(3) . .
C5 C1 Ni1 75.0(3) . .
C1 C2 C3 108.0 . .
C1 C2 Ni1 70.5(3) . .
C3 C2 Ni1 74.7(3) . .
C4 C3 C2 108.0 . .
C4 C3 Ni1 74.2(3) . .
C2 C3 Ni1 66.7(3) . .
C3 C4 C5 108.0 . .
C3 C4 Ni1 68.7(3) . .
C5 C4 Ni1 69.3(3) . .
C4 C5 C1 108.0 . .
C4 C5 Ni1 73.7(3) . .
C1 C5 Ni1 66.6(3) . .
C10 C6 C7 107.0 . .
C10 C6 Ni1 71.5(3) . .
C7 C6 Ni1 70.1(3) . .
C8 C7 C6 110.9 . .
C8 C7 Ni1 74.6(3) . .
C6 C7 Ni1 71.1(3) . .
C6 C10 C9 106.8 . .
C6 C10 Ni1 70.1(3) . .
C9 C10 Ni1 71.6(3) . .
C7 C8 C9 104.6 . .
C7 C8 Ni1 67.6(3) . .
C9 C8 Ni1 69.5(3) . .
C10 C9 C8 110.8 . .
C10 C9 Ni1 70.3(3) . .
C8 C9 Ni1 72.9(3) . .
C2 Ni1 C2 180.0(9) 3_566 .
C2 Ni1 C1 140.4(7) 3_566 .
C2 Ni1 C1 39.63(13) . .
C2 Ni1 C1 39.6(7) 3_566 3_566
C2 Ni1 C1 140.37(13) . 3_566
C1 Ni1 C1 180.0 . 3_566
C2 Ni1 C7 52.12(14) 3_566 3_566
C2 Ni1 C7 127.9(7) . 3_566
C1 Ni1 C7 160.6(7) . 3_566
C1 Ni1 C7 19.4(7) 3_566 3_566
C2 Ni1 C7 127.9(7) 3_566 .
C2 Ni1 C7 52.12(14) . .
C1 Ni1 C7 19.44(7) . .
C1 Ni1 C7 160.56(6) 3_566 .
C7 Ni1 C7 180.0(7) 3_566 .
C2 Ni1 C6 64.40(13) 3_566 3_566
C2 Ni1 C6 115.6(7) . 3_566
C1 Ni1 C6 125.4(7) . 3_566
C1 Ni1 C6 54.6(7) 3_566 3_566
C7 Ni1 C6 38.75(12) 3_566 3_566
C7 Ni1 C6 141.3(7) . 3_566
C2 Ni1 C6 115.6(7) 3_566 .
C2 Ni1 C6 64.40(13) . .
C1 Ni1 C6 54.63(14) . .
C1 Ni1 C6 125.37(14) 3_566 .
C7 Ni1 C6 141.3(7) 3_566 .
C7 Ni1 C6 38.75(12) . .
C6 Ni1 C6 180.0(9) 3_566 .
C2 Ni1 C10 49.31(14) 3_566 3_566
C2 Ni1 C10 130.7(7) . 3_566
C1 Ni1 C10 110.9(6) . 3_566
C1 Ni1 C10 69.1(6) 3_566 3_566
C7 Ni1 C10 64.11(14) 3_566 3_566
C7 Ni1 C10 115.9(6) . 3_566
C6 Ni1 C10 38.44(11) 3_566 3_566
C6 Ni1 C10 141.6(7) . 3_566
C2 Ni1 C10 130.7(7) 3_566 .
C2 Ni1 C10 49.31(13) . .
C1 Ni1 C10 69.10(14) . .
C1 Ni1 C10 110.90(14) 3_566 .
C7 Ni1 C10 115.9(6) 3_566 .
C7 Ni1 C10 64.11(14) . .
C6 Ni1 C10 141.6(7) 3_566 .
C6 Ni1 C10 38.44(12) . .
C10 Ni1 C10 180.0(9) 3_566 .
C2 Ni1 C9 16.03(6) 3_566 3_566
C2 Ni1 C9 164.0(7) . 3_566
C1 Ni1 C9 126.3(7) . 3_566
C1 Ni1 C9 53.7(7) 3_566 3_566
C7 Ni1 C9 62.61(15) 3_566 3_566
C7 Ni1 C9 117.4(6) . 3_566
C6 Ni1 C9 63.52(14) 3_566 3_566
C6 Ni1 C9 116.5(7) . 3_566
C10 Ni1 C9 38.12(12) 3_566 3_566
C10 Ni1 C9 141.9(7) . 3_566
C2 Ni1 C9 164.0(7) 3_566 .
C2 Ni1 C9 16.03(6) . .
C1 Ni1 C9 53.74(16) . .
C1 Ni1 C9 126.26(16) 3_566 .
C7 Ni1 C9 117.4(7) 3_566 .
C7 Ni1 C9 62.61(15) . .
C6 Ni1 C9 116.5(7) 3_566 .
C6 Ni1 C9 63.52(14) . .
C10 Ni1 C9 141.9(7) 3_566 .
C10 Ni1 C9 38.12(12) . .
C9 Ni1 C9 180.0(9) 3_566 .

loop_
_geom_bond_atom_site_label_1
_geom_bond_atom_site_label_2
_geom_bond_distance
_geom_bond_site_symmetry_2
C1 C2 1.4200 .
C1 C5 1.4200 .
C1 Ni1 2.099(8) .
C2 C3 1.4200 .
C2 Ni1 2.090(7) .
C3 C4 1.4200 .
C3 Ni1 2.195(7) .
C4 C5 1.4200 .
C4 Ni1 2.267(7) .
C5 Ni1 2.209(8) .
C6 C10 1.4189 .
C6 C7 1.4195 .
C6 Ni1 2.146(7) .
C7 C8 1.4129 .
C7 Ni1 2.133(7) .
C10 C9 1.4191 .
C10 Ni1 2.164(7) .
C8 C9 1.4206 .
C8 Ni1 2.225(8) .
C9 Ni1 2.181(7) .
Ni1 C2 2.090(7) 3_566
Ni1 C1 2.099(8) 3_566
Ni1 C7 2.133(7) 3_566
Ni1 C6 2.146(7) 3_566
Ni1 C10 2.164(7) 3_566
Ni1 C9 2.181(7) 3_566
